data_7025527
loop_
_publ_author_name
'Block, Michael'
'Wagner, Christoph'
'G\'omez-Ruiz, Santiago'
'Steinborn, Dirk'

_publ_section_title
;
 Synthesis, characterization and structures of cyclic organorhodium
 complexes of the type
 [Rh{CH(SO&#x2082;Ph)CH&#x2082;CH&#x2082;YR&#x2082;-\kC,\kY}L&#x2082;]
 (YR&#x2082; = PPh&#x2082;, NMe&#x2082;; L&#x2082; = diphosphine,
 cyclooctadiene).
;
_journal_issue 19
_journal_name_full 'Dalton transactions (Cambridge, England : 2003)'
_journal_page_first 4636
_journal_page_last 4646
_journal_paper_doi 10.1039/c001452d
_journal_volume 39
_journal_year 2010
_chemical_formula_sum 'C47 H45 Cl O2 P3 Rh S'
_chemical_formula_weight 905.16
_chemical_name_systematic
;
?
;
_space_group_IT_number 14
_symmetry_cell_setting monoclinic
_symmetry_space_group_name_Hall '-P 2ybc'
_symmetry_space_group_name_H-M 'P 1 21/c 1'
_atom_sites_solution_hydrogens geom
_atom_sites_solution_primary direct
_atom_sites_solution_secondary difmap
_audit_conform_dict_location ftp://ftp.iucr.org/pub/cif_core.dic
_audit_conform_dict_name cif_core.dic
_audit_conform_dict_version 2.3
_audit_creation_date 2008-08-07T14:34:09-00:00
_audit_creation_method 'WinGX routine CIF_UPDATE'
_cell_angle_alpha 90
_cell_angle_beta 94.237(5)
_cell_angle_gamma 90
_cell_formula_units_Z 4
_cell_length_a 21.349(5)
_cell_length_b 16.099(5)
_cell_length_c 12.008(5)
_cell_measurement_reflns_used 5211
_cell_measurement_temperature 130(2)
_cell_measurement_theta_max 32.4602
_cell_measurement_theta_min 2.6377
_cell_volume 4116(2)
_computing_cell_refinement
;
CrysAlis RED, Oxford Diffraction Ltd.,
Version 1.171.32.15 (release 10-01-2008 CrysAlis171 .NET)
(compiled Jan 10 2008,16:37:18)
;
_computing_data_collection
;
CrysAlis CCD, Oxford Diffraction Ltd.,
Version 1.171.32.15 (release 10-01-2008 CrysAlis171 .NET)
(compiled Jan 10 2008,16:37:18)
;
_computing_data_reduction
;
CrysAlis RED, Oxford Diffraction Ltd.,
Version 1.171.32.15 (release 10-01-2008 CrysAlis171 .NET)
(compiled Jan 10 2008,16:37:18)
;
_computing_structure_refinement 'SHELXL-97 (Sheldrick, 1997)'
_diffrn_ambient_temperature 130(2)
_diffrn_detector_area_resol_mean 16.356
_diffrn_measured_fraction_theta_full 0.999
_diffrn_measured_fraction_theta_max 0.999
_diffrn_measurement_device_type 'ccd xcalibur s'
_diffrn_measurement_method '\w scans and \f scans'
_diffrn_orient_matrix_UB_11 0.0411302467
_diffrn_orient_matrix_UB_12 0.0035726887
_diffrn_orient_matrix_UB_13 0.025399392
_diffrn_orient_matrix_UB_21 -0.0068800231
_diffrn_orient_matrix_UB_22 -0.0425494667
_diffrn_orient_matrix_UB_23 0.0072393825
_diffrn_orient_matrix_UB_31 0.0418505568
_diffrn_orient_matrix_UB_32 -0.0105202911
_diffrn_orient_matrix_UB_33 -0.0202283711
_diffrn_radiation_monochromator graphite
_diffrn_radiation_type MoK\a
_diffrn_radiation_wavelength 0.71073
_diffrn_reflns_av_R_equivalents 0.1424
_diffrn_reflns_av_unetI/netI 0.1555
_diffrn_reflns_limit_h_max 25
_diffrn_reflns_limit_h_min -25
_diffrn_reflns_limit_k_max 19
_diffrn_reflns_limit_k_min -19
_diffrn_reflns_limit_l_max 14
_diffrn_reflns_limit_l_min -14
_diffrn_reflns_number 65301
_diffrn_reflns_theta_full 25.19
_diffrn_reflns_theta_max 25.19
_diffrn_reflns_theta_min 2.71
_exptl_absorpt_coefficient_mu 0.686
_exptl_absorpt_correction_T_max 1
_exptl_absorpt_correction_T_min 0.900
_exptl_absorpt_correction_type multi-scan
_exptl_absorpt_process_details
;
CrysAlis RED, Oxford Diffraction Ltd.,
Version 1.171.32.15 (release 10-01-2008 CrysAlis171 .NET)
(compiled Jan 10 2008,16:37:18)
Empirical absorption correction using spherical harmonics,
implemented in SCALE3 ABSPACK scaling algorithm.
;
_exptl_crystal_colour yellow
_exptl_crystal_density_diffrn 1.461
_exptl_crystal_density_method 'not measured'
_exptl_crystal_description plates
_exptl_crystal_F_000 1864
_exptl_crystal_size_max 0.2
_exptl_crystal_size_mid 0.1
_exptl_crystal_size_min 0.1
_refine_diff_density_max 0.409
_refine_diff_density_min -0.563
_refine_diff_density_rms 0.059
_refine_ls_extinction_method none
_refine_ls_goodness_of_fit_ref 0.7
_refine_ls_hydrogen_treatment constr
_refine_ls_matrix_type full
_refine_ls_number_parameters 496
_refine_ls_number_reflns 7399
_refine_ls_number_restraints 0
_refine_ls_restrained_S_all 0.7
_refine_ls_R_factor_all 0.1089
_refine_ls_R_factor_gt 0.0325
_refine_ls_shift/su_max 0.001
_refine_ls_shift/su_mean 0
_refine_ls_structure_factor_coef Fsqd
_refine_ls_weighting_details 'calc w=1/[\s^2^(Fo^2^)+(0.0090P)^2^+0.0000P] where P=(Fo^2^+2Fc^2^)/3'
_refine_ls_weighting_scheme calc
_refine_ls_wR_factor_gt 0.0353
_refine_ls_wR_factor_ref 0.0403
_reflns_number_gt 3462
_reflns_number_total 7399
_reflns_threshold_expression >2sigma(I)
_cod_data_source_file c001452d.txt
_cod_data_source_block p21c
_cod_original_sg_symbol_H-M P2(1)/c
_cod_database_code 7025527

loop_
_symmetry_equiv_pos_as_xyz
'x, y, z'
'-x, y+1/2, -z+1/2'
'-x, -y, -z'
'x, -y-1/2, z-1/2'

loop_
_atom_site_label
_atom_site_type_symbol
_atom_site_fract_x
_atom_site_fract_y
_atom_site_fract_z
_atom_site_U_iso_or_equiv
_atom_site_adp_type
_atom_site_occupancy
_atom_site_symmetry_multiplicity
_atom_site_calc_flag
_atom_site_refinement_flags
Rh1 Rh 0.220253(14) 0.022426(17) 0.73275(2) 0.02507(8) Uani 1 1 d .
Cl1 Cl 0.21801(4) 0.12263(5) 0.58556(7) 0.0350(3) Uani 1 1 d .
P1 P 0.22058(4) -0.07858(6) 0.85354(7) 0.0245(3) Uani 1 1 d .
P2 P 0.22244(5) -0.07961(6) 0.60344(8) 0.0280(3) Uani 1 1 d .
P3 P 0.21187(4) 0.12847(6) 0.86164(7) 0.0248(3) Uani 1 1 d .
S1 S 0.43535(5) 0.13827(7) 0.73713(9) 0.0482(3) Uani 1 1 d .
O1 O 0.44597(11) 0.09228(16) 0.6370(2) 0.0715(9) Uani 1 1 d .
O2 O 0.46254(11) 0.10711(15) 0.8429(2) 0.0601(8) Uani 1 1 d .
C1 C 0.14480(15) -0.1048(2) 0.9052(2) 0.0228(9) Uani 1 1 d .
C2 C 0.13444(16) -0.1771(2) 0.9630(2) 0.0278(9) Uani 1 1 d .
H2 H 0.1679 -0.2153 0.9782 0.033 Uiso 1 1 calc R
C3 C 0.07581(17) -0.1946(2) 0.9991(3) 0.0347(10) Uani 1 1 d .
H3 H 0.0696 -0.2443 1.0393 0.042 Uiso 1 1 calc R
C4 C 0.02672(16) -0.1411(2) 0.9775(3) 0.0339(10) Uani 1 1 d .
H4 H -0.0132 -0.1528 1.004 0.041 Uiso 1 1 calc R
C5 C 0.03576(16) -0.0704(2) 0.9170(3) 0.0353(10) Uani 1 1 d .
H5 H 0.0016 -0.0338 0.8991 0.042 Uiso 1 1 calc R
C6 C 0.09429(16) -0.05223(19) 0.8820(2) 0.0281(9) Uani 1 1 d .
H6 H 0.1 -0.0026 0.8412 0.034 Uiso 1 1 calc R
C7 C 0.27799(16) -0.08235(19) 0.9747(3) 0.0213(9) Uani 1 1 d .
C8 C 0.26454(16) -0.09724(19) 1.0825(3) 0.0273(10) Uani 1 1 d .
H8 H 0.2222 -0.1042 1.1001 0.033 Uiso 1 1 calc R
C9 C 0.31254(18) -0.1022(2) 1.1657(3) 0.0390(11) Uani 1 1 d .
H9 H 0.3029 -0.1122 1.2405 0.047 Uiso 1 1 calc R
C10 C 0.37355(18) -0.0930(2) 1.1419(3) 0.0474(12) Uani 1 1 d .
H10 H 0.4062 -0.098 1.1998 0.057 Uiso 1 1 calc R
C11 C 0.38805(17) -0.0766(2) 1.0353(3) 0.0482(12) Uani 1 1 d .
H11 H 0.4305 -0.0691 1.0189 0.058 Uiso 1 1 calc R
C12 C 0.34041(17) -0.0710(2) 0.9516(3) 0.0321(10) Uani 1 1 d .
H12 H 0.3503 -0.0592 0.8774 0.039 Uiso 1 1 calc R
C13 C 0.24069(14) -0.17626(18) 0.7860(2) 0.0278(9) Uani 1 1 d .
H13A H 0.2865 -0.1791 0.7786 0.033 Uiso 1 1 calc R
H13B H 0.2284 -0.2242 0.8312 0.033 Uiso 1 1 calc R
C14 C 0.20555(15) -0.17845(19) 0.6719(3) 0.0328(10) Uani 1 1 d .
H14A H 0.1599 -0.1844 0.6791 0.039 Uiso 1 1 calc R
H14B H 0.2199 -0.2258 0.6278 0.039 Uiso 1 1 calc R
C15 C 0.29596(16) -0.0977(2) 0.5398(3) 0.0304(10) Uani 1 1 d .
C16 C 0.33008(16) -0.0294(2) 0.5086(2) 0.0386(9) Uani 1 1 d .
H16 H 0.315 0.0249 0.5224 0.046 Uiso 1 1 calc R
C17 C 0.38601(17) -0.0388(3) 0.4573(3) 0.0447(11) Uani 1 1 d .
H17 H 0.4089 0.0086 0.4361 0.054 Uiso 1 1 calc R
C18 C 0.40776(18) -0.1174(3) 0.4376(3) 0.0459(12) Uani 1 1 d .
H18 H 0.4459 -0.1244 0.4028 0.055 Uiso 1 1 calc R
C19 C 0.37463(18) -0.1856(3) 0.4680(3) 0.0495(12) Uani 1 1 d .
H19 H 0.39 -0.2397 0.4542 0.059 Uiso 1 1 calc R
C20 C 0.31930(17) -0.1762(2) 0.5184(3) 0.0404(11) Uani 1 1 d .
H20 H 0.2967 -0.224 0.5388 0.048 Uiso 1 1 calc R
C21 C 0.16438(17) -0.0778(2) 0.4853(3) 0.0263(10) Uani 1 1 d .
C22 C 0.17560(17) -0.1080(2) 0.3817(3) 0.0352(11) Uani 1 1 d .
H22 H 0.2165 -0.1274 0.3688 0.042 Uiso 1 1 calc R
C23 C 0.12868(19) -0.1111(2) 0.2954(3) 0.0389(11) Uani 1 1 d .
H23 H 0.1374 -0.1332 0.2249 0.047 Uiso 1 1 calc R
C24 C 0.07074(18) -0.0825(2) 0.3119(3) 0.0423(11) Uani 1 1 d .
H24 H 0.0387 -0.0838 0.2526 0.051 Uiso 1 1 calc R
C25 C 0.05816(17) -0.0519(3) 0.4136(3) 0.0694(15) Uani 1 1 d .
H25 H 0.0173 -0.032 0.4257 0.083 Uiso 1 1 calc R
C26 C 0.10513(18) -0.0498(2) 0.4990(3) 0.0608(13) Uani 1 1 d .
H26 H 0.0959 -0.0281 0.5696 0.073 Uiso 1 1 calc R
C27 C 0.26598(14) 0.21458(18) 0.8460(2) 0.0295(9) Uani 1 1 d .
H27A H 0.2519 0.2439 0.7762 0.035 Uiso 1 1 calc R
H27B H 0.2605 0.2537 0.9082 0.035 Uiso 1 1 calc R
C28 C 0.33649(14) 0.1990(2) 0.8428(2) 0.0381(10) Uani 1 1 d .
H28A H 0.3583 0.2531 0.8406 0.046 Uiso 1 1 calc R
H28B H 0.3519 0.1705 0.9126 0.046 Uiso 1 1 calc R
C29 C 0.35363(14) 0.1475(2) 0.7446(3) 0.0393(10) Uani 1 1 d .
H29A H 0.3351 0.1732 0.6749 0.047 Uiso 1 1 calc R
H29B H 0.3352 0.0913 0.7504 0.047 Uiso 1 1 calc R
C30 C 0.21709(16) 0.11045(18) 1.0125(3) 0.0243(9) Uani 1 1 d .
C31 C 0.16398(17) 0.09419(18) 1.0677(3) 0.0341(10) Uani 1 1 d .
H31 H 0.1244 0.0911 1.0263 0.041 Uiso 1 1 calc R
C32 C 0.1673(2) 0.0824(2) 1.1811(3) 0.0459(12) Uani 1 1 d .
H32 H 0.13 0.0724 1.2175 0.055 Uiso 1 1 calc R
C33 C 0.2235(2) 0.08495(19) 1.2417(3) 0.0502(11) Uani 1 1 d .
H33 H 0.2254 0.0773 1.3203 0.06 Uiso 1 1 calc R
C34 C 0.2772(2) 0.0984(2) 1.1901(3) 0.0479(11) Uani 1 1 d .
H34 H 0.3166 0.0992 1.2321 0.058 Uiso 1 1 calc R
C35 C 0.27374(17) 0.11096(19) 1.0754(3) 0.0333(10) Uani 1 1 d .
H35 H 0.3113 0.1201 1.0395 0.04 Uiso 1 1 calc R
C36 C 0.13823(14) 0.18732(19) 0.8424(3) 0.0229(8) Uani 1 1 d .
C37 C 0.09737(16) 0.1756(2) 0.7479(3) 0.0315(10) Uani 1 1 d .
H37 H 0.1051 0.1326 0.6964 0.038 Uiso 1 1 calc R
C38 C 0.04566(16) 0.2265(2) 0.7289(3) 0.0380(10) Uani 1 1 d .
H38 H 0.0182 0.2184 0.6639 0.046 Uiso 1 1 calc R
C39 C 0.03327(16) 0.2880(2) 0.8015(3) 0.0406(10) Uani 1 1 d .
H39 H -0.0028 0.3221 0.7877 0.049 Uiso 1 1 calc R
C40 C 0.07335(16) 0.3007(2) 0.8955(3) 0.0370(10) Uani 1 1 d .
H40 H 0.0652 0.3438 0.9465 0.044 Uiso 1 1 calc R
C41 C 0.12506(15) 0.2507(2) 0.9146(3) 0.0306(10) Uani 1 1 d .
H41 H 0.1525 0.2598 0.9794 0.037 Uiso 1 1 calc R
C42 C 0.46063(16) 0.2411(2) 0.7204(3) 0.0374(10) Uani 1 1 d .
C43 C 0.49271(18) 0.2815(3) 0.8063(3) 0.0601(13) Uani 1 1 d .
H43 H 0.5032 0.2538 0.875 0.072 Uiso 1 1 calc R
C44 C 0.50977(19) 0.3632(3) 0.7922(3) 0.0730(14) Uani 1 1 d .
H44 H 0.5325 0.3919 0.8514 0.088 Uiso 1 1 calc R
C45 C 0.49432(19) 0.4032(3) 0.6941(4) 0.0622(13) Uani 1 1 d .
H45 H 0.5054 0.4599 0.6851 0.075 Uiso 1 1 calc R
C46 C 0.46311(18) 0.3614(3) 0.6095(3) 0.0631(14) Uani 1 1 d .
H46 H 0.4526 0.3888 0.5406 0.076 Uiso 1 1 calc R
C47 C 0.44658(17) 0.2806(3) 0.6220(3) 0.0556(13) Uani 1 1 d .
H47 H 0.4251 0.2517 0.5616 0.067 Uiso 1 1 calc R

loop_
_atom_site_aniso_label
_atom_site_aniso_U_11
_atom_site_aniso_U_22
_atom_site_aniso_U_33
_atom_site_aniso_U_23
_atom_site_aniso_U_13
_atom_site_aniso_U_12
Rh1 0.03074(18) 0.02240(16) 0.02126(15) -0.00076(18) -0.00341(12) -0.0009(2)
Cl1 0.0429(7) 0.0326(7) 0.0284(6) 0.0075(5) -0.0039(5) -0.0006(5)
P1 0.0289(7) 0.0219(7) 0.0222(6) -0.0017(5) -0.0021(5) 0.0000(5)
P2 0.0320(7) 0.0291(7) 0.0221(6) -0.0039(5) -0.0024(5) -0.0030(5)
P3 0.0258(6) 0.0227(7) 0.0251(6) -0.0004(5) -0.0039(5) -0.0009(5)
S1 0.0276(7) 0.0566(8) 0.0601(8) -0.0076(7) 0.0018(6) -0.0023(6)
O1 0.0445(19) 0.087(2) 0.085(2) -0.0478(17) 0.0202(16) -0.0059(16)
O2 0.0397(18) 0.060(2) 0.077(2) 0.0164(16) -0.0203(15) 0.0026(14)
C1 0.026(2) 0.022(2) 0.020(2) -0.0023(17) -0.0032(17) 0.0012(18)
C2 0.026(2) 0.029(3) 0.027(2) 0.0006(18) -0.0055(18) -0.0010(19)
C3 0.042(3) 0.030(3) 0.030(2) 0.0041(19) -0.008(2) -0.004(2)
C4 0.028(2) 0.035(3) 0.038(2) -0.001(2) 0.0016(19) -0.007(2)
C5 0.031(3) 0.031(3) 0.042(2) -0.0046(19) -0.006(2) 0.007(2)
C6 0.033(2) 0.024(2) 0.027(2) -0.0036(16) -0.0016(19) -0.0038(19)
C7 0.024(2) 0.020(2) 0.019(2) 0.0005(17) 0.0028(18) 0.0028(18)
C8 0.027(2) 0.023(2) 0.030(2) 0.0007(18) -0.002(2) 0.0016(18)
C9 0.039(3) 0.054(3) 0.022(2) 0.0030(19) -0.006(2) 0.005(2)
C10 0.034(3) 0.080(4) 0.027(3) -0.002(2) -0.008(2) 0.012(2)
C11 0.024(3) 0.072(3) 0.048(3) -0.008(2) -0.001(2) 0.004(2)
C12 0.028(3) 0.043(3) 0.026(2) 0.0011(19) 0.006(2) 0.003(2)
C13 0.035(2) 0.024(2) 0.025(2) -0.0012(18) 0.0024(19) 0.0022(18)
C14 0.037(3) 0.030(3) 0.031(2) -0.0083(19) 0.002(2) -0.0094(19)
C15 0.029(3) 0.040(3) 0.021(2) -0.003(2) -0.0115(18) 0.005(2)
C16 0.035(2) 0.054(3) 0.027(2) -0.006(2) 0.0033(18) -0.005(2)
C17 0.044(3) 0.058(3) 0.032(2) -0.005(2) 0.002(2) -0.014(2)
C18 0.029(3) 0.079(4) 0.029(2) -0.009(2) -0.002(2) 0.001(3)
C19 0.033(3) 0.063(4) 0.050(3) -0.013(2) -0.007(2) 0.018(3)
C20 0.030(3) 0.046(3) 0.044(3) -0.004(2) 0.000(2) 0.003(2)
C21 0.030(3) 0.025(2) 0.025(2) -0.0043(18) -0.001(2) -0.006(2)
C22 0.035(3) 0.046(3) 0.024(2) -0.002(2) 0.001(2) 0.002(2)
C23 0.048(3) 0.047(3) 0.021(2) -0.0067(19) -0.002(2) -0.005(2)
C24 0.040(3) 0.050(3) 0.035(3) 0.003(2) -0.013(2) -0.012(2)
C25 0.027(3) 0.114(5) 0.064(3) -0.040(3) -0.014(2) 0.020(3)
C26 0.037(3) 0.102(4) 0.042(3) -0.037(2) -0.003(2) 0.010(3)
C27 0.034(2) 0.028(2) 0.026(2) -0.0002(17) -0.0014(17) -0.0046(19)
C28 0.030(2) 0.049(3) 0.036(2) -0.005(2) 0.0052(19) -0.007(2)
C29 0.025(2) 0.043(3) 0.049(3) -0.005(2) -0.001(2) -0.006(2)
C30 0.031(2) 0.016(2) 0.026(2) -0.0028(16) 0.0025(19) 0.0026(17)
C31 0.044(3) 0.027(2) 0.032(2) 0.0022(18) 0.003(2) 0.0066(19)
C32 0.068(4) 0.035(3) 0.037(3) 0.005(2) 0.023(3) 0.007(2)
C33 0.104(4) 0.026(2) 0.021(3) 0.000(2) 0.006(3) 0.000(3)
C34 0.078(4) 0.035(3) 0.027(3) 0.001(2) -0.017(2) -0.007(2)
C35 0.042(3) 0.025(2) 0.032(2) 0.0028(18) -0.001(2) -0.0097(19)
C36 0.025(2) 0.023(2) 0.020(2) 0.0022(17) 0.0016(17) -0.0031(18)
C37 0.032(2) 0.032(3) 0.030(2) 0.0000(18) -0.0023(19) -0.002(2)
C38 0.030(3) 0.043(3) 0.040(3) 0.012(2) -0.006(2) -0.004(2)
C39 0.027(2) 0.044(3) 0.050(3) 0.017(2) 0.002(2) 0.013(2)
C40 0.043(3) 0.030(3) 0.040(3) 0.0030(19) 0.013(2) 0.011(2)
C41 0.027(2) 0.034(3) 0.031(2) -0.0010(19) 0.0048(19) -0.004(2)
C42 0.022(2) 0.051(3) 0.039(3) -0.003(2) -0.002(2) -0.006(2)
C43 0.060(3) 0.073(4) 0.044(3) 0.014(3) -0.021(2) -0.031(3)
C44 0.087(4) 0.074(4) 0.053(3) 0.005(3) -0.025(3) -0.039(3)
C45 0.053(3) 0.057(3) 0.076(4) 0.012(3) -0.002(3) -0.024(3)
C46 0.045(3) 0.086(4) 0.056(3) 0.028(3) -0.009(2) -0.021(3)
C47 0.040(3) 0.089(4) 0.037(3) 0.007(3) -0.005(2) -0.019(3)

loop_
_atom_type_symbol
_atom_type_description
_atom_type_scat_dispersion_real
_atom_type_scat_dispersion_imag
_atom_type_scat_source
Rh Rh -1.1178 0.9187 'International Tables Vol C Tables 4.2.6.8 and 6.1.1.4'
Cl Cl 0.1484 0.1585 'International Tables Vol C Tables 4.2.6.8 and 6.1.1.4'
P P 0.1023 0.0942 'International Tables Vol C Tables 4.2.6.8 and 6.1.1.4'
S S 0.1246 0.1234 'International Tables Vol C Tables 4.2.6.8 and 6.1.1.4'
O O 0.0106 0.006 'International Tables Vol C Tables 4.2.6.8 and 6.1.1.4'
C C 0.0033 0.0016 'International Tables Vol C Tables 4.2.6.8 and 6.1.1.4'
H H 0 0 'International Tables Vol C Tables 4.2.6.8 and 6.1.1.4'

loop_
_geom_angle_atom_site_label_1
_geom_angle_atom_site_label_2
_geom_angle_atom_site_label_3
_geom_angle
P1 Rh1 P2 85.17(4)
P1 Rh1 P3 95.84(4)
P2 Rh1 P3 176.61(4)
P1 Rh1 Cl1 174.09(4)
P2 Rh1 Cl1 89.02(4)
P3 Rh1 Cl1 89.90(4)
C1 P1 C7 106.29(15)
C1 P1 C13 101.19(15)
C7 P1 C13 99.09(15)
C1 P1 Rh1 116.09(12)
C7 P1 Rh1 121.48(12)
C13 P1 Rh1 109.54(10)
C21 P2 C15 103.59(16)
C21 P2 C14 102.60(15)
C15 P2 C14 104.67(17)
C21 P2 Rh1 118.52(13)
C15 P2 Rh1 117.80(13)
C14 P2 Rh1 107.86(11)
C27 P3 C30 103.27(14)
C27 P3 C36 97.92(14)
C30 P3 C36 101.29(14)
C27 P3 Rh1 114.23(10)
C30 P3 Rh1 122.80(10)
C36 P3 Rh1 113.78(11)
O1 S1 O2 118.39(17)
O1 S1 C29 107.64(16)
O2 S1 C29 108.61(15)
O1 S1 C42 108.62(17)
O2 S1 C42 108.70(18)
C29 S1 C42 103.93(17)
C2 C1 C6 117.7(3)
C2 C1 P1 123.0(3)
C6 C1 P1 119.2(3)
C1 C2 C3 120.7(3)
C4 C3 C2 120.8(3)
C3 C4 C5 119.2(3)
C4 C5 C6 120.2(3)
C5 C6 C1 121.3(3)
C8 C7 C12 118.8(3)
C8 C7 P1 125.6(3)
C12 C7 P1 115.6(3)
C7 C8 C9 119.9(3)
C10 C9 C8 120.8(3)
C9 C10 C11 120.3(4)
C10 C11 C12 119.3(4)
C11 C12 C7 120.8(3)
C14 C13 P1 107.7(2)
C13 C14 P2 106.5(2)
C16 C15 C20 117.9(3)
C16 C15 P2 118.3(3)
C20 C15 P2 123.7(3)
C15 C16 C17 121.2(4)
C18 C17 C16 119.2(4)
C19 C18 C17 120.3(4)
C18 C19 C20 120.4(4)
C19 C20 C15 120.9(4)
C26 C21 C22 116.8(3)
C26 C21 P2 119.8(3)
C22 C21 P2 123.2(3)
C21 C22 C23 121.6(3)
C24 C23 C22 119.9(3)
C23 C24 C25 119.9(4)
C24 C25 C26 119.6(4)
C21 C26 C25 122.1(4)
C28 C27 P3 120.7(2)
C29 C28 C27 114.0(3)
C28 C29 S1 112.6(2)
C31 C30 C35 117.2(3)
C31 C30 P3 120.9(3)
C35 C30 P3 121.9(3)
C32 C31 C30 121.2(3)
C33 C32 C31 120.5(4)
C32 C33 C34 120.1(4)
C33 C34 C35 119.4(4)
C30 C35 C34 121.5(3)
C41 C36 C37 117.9(3)
C41 C36 P3 120.9(3)
C37 C36 P3 120.8(3)
C38 C37 C36 120.0(3)
C39 C38 C37 121.2(3)
C38 C39 C40 119.6(4)
C41 C40 C39 119.5(3)
C40 C41 C36 121.8(3)
C43 C42 C47 120.2(4)
C43 C42 S1 120.3(3)
C47 C42 S1 119.5(3)
C42 C43 C44 119.0(4)
C45 C44 C43 120.5(4)
C46 C45 C44 119.3(4)
C45 C46 C47 120.7(4)
C46 C47 C42 120.2(4)

loop_
_geom_bond_atom_site_label_1
_geom_bond_atom_site_label_2
_geom_bond_distance
Rh1 P1 2.1787(12)
Rh1 P2 2.2632(12)
Rh1 P3 2.3201(11)
Rh1 Cl1 2.3909(11)
P1 C1 1.825(3)
P1 C7 1.832(3)
P1 C13 1.835(3)
P2 C21 1.814(3)
P2 C15 1.819(4)
P2 C14 1.839(3)
P3 C27 1.823(3)
P3 C30 1.830(3)
P3 C36 1.835(3)
S1 O1 1.444(2)
S1 O2 1.446(2)
S1 C29 1.760(3)
S1 C42 1.757(4)
C1 C2 1.382(4)
C1 C6 1.383(4)
C2 C3 1.383(4)
C3 C4 1.366(4)
C4 C5 1.372(4)
C5 C6 1.378(4)
C7 C8 1.368(4)
C7 C12 1.393(4)
C8 C9 1.380(4)
C9 C10 1.362(4)
C10 C11 1.366(4)
C11 C12 1.379(4)
C13 C14 1.513(3)
C15 C16 1.386(4)
C15 C20 1.390(4)
C16 C17 1.392(4)
C17 C18 1.374(4)
C18 C19 1.370(4)
C19 C20 1.375(4)
C21 C26 1.364(4)
C21 C22 1.374(4)
C22 C23 1.388(4)
C23 C24 1.348(4)
C24 C25 1.363(4)
C25 C26 1.381(4)
C27 C28 1.529(4)
C28 C29 1.508(4)
C30 C31 1.380(4)
C30 C35 1.378(4)
C31 C32 1.371(4)
C32 C33 1.357(5)
C33 C34 1.359(5)
C34 C35 1.388(4)
C36 C41 1.381(4)
C36 C37 1.392(4)
C37 C38 1.380(4)
C38 C39 1.358(4)
C39 C40 1.380(4)
C40 C41 1.373(4)
C42 C43 1.361(4)
C42 C47 1.356(4)
C43 C44 1.379(5)
C44 C45 1.362(5)
C45 C46 1.352(5)
C46 C47 1.359(5)
